data_2011534
loop_
_publ_author_name
'Bardaj\'i, Manuel'
'Laguna, Antonio'
'Villacampa, M. Dolores'

_publ_section_title
;
 Bis[bis(diphenylphosphinomethyl)phenylphosphine]dichlorotetragold(I)
 bis[chlorotris(pentafluorophenyl)aurate(III)]
;
_journal_issue 11
_journal_name_full 'Acta Crystallographica Section C'
_journal_page_first e487
_journal_page_last e488
_journal_paper_doi 10.1107/S0108270100012518
_journal_volume 56
_journal_year 2000
_chemical_formula_iupac '[Au4 (C32 H29 P3)2 Cl2] [AuCl (C6 F5)3]2'
_chemical_formula_moiety 'C64 H58 Au4 Cl2 P6, 2C18 Au Cl F15'
_chemical_formula_sum 'C100 H58 Au6 Cl4 F30 P6'
_chemical_formula_weight 3338.88
_chemical_name_systematic
;
 ?
;
_space_group_IT_number 2
_symmetry_cell_setting triclinic
_symmetry_space_group_name_Hall '-P 1'
_symmetry_space_group_name_H-M 'P -1'
_audit_creation_method SHELXL-97
_cell_angle_alpha 65.93(2)
_cell_angle_beta 86.36(3)
_cell_angle_gamma 71.46(3)
_cell_formula_units_Z 1
_cell_length_a 12.193(6)
_cell_length_b 14.439(8)
_cell_length_c 16.531(9)
_cell_measurement_reflns_used 52
_cell_measurement_temperature 173(2)
_cell_measurement_theta_max 11.5
_cell_measurement_theta_min 9
_cell_volume 2512(2)
_computing_cell_refinement DIF4
_computing_data_collection 'DIF4 (Stoe & Cie, 1988)'
_computing_data_reduction 'REDU4 (Stoe & Cie, 1988)'
_computing_publication_material SHELXL97
_computing_structure_refinement 'SHELXL97 (Sheldrick, 1997)'
_computing_structure_solution 'SHELXS97 (Sheldrick, 1997)'
_diffrn_ambient_temperature 173(2)
_diffrn_measured_fraction_theta_full .997
_diffrn_measured_fraction_theta_max .997
_diffrn_measurement_device_type 'Siemens--Stoe AED-2'
_diffrn_measurement_method \w/\q
_diffrn_radiation_monochromator graphite
_diffrn_radiation_source 'fine-focus sealed tube'
_diffrn_radiation_type MoK\a
_diffrn_radiation_wavelength .71073
_diffrn_reflns_av_R_equivalents .060
_diffrn_reflns_av_sigmaI/netI .0933
_diffrn_reflns_limit_h_max 4
_diffrn_reflns_limit_h_min -14
_diffrn_reflns_limit_k_max 17
_diffrn_reflns_limit_k_min -17
_diffrn_reflns_limit_l_max 19
_diffrn_reflns_limit_l_min -19
_diffrn_reflns_number 12573
_diffrn_reflns_theta_full 25.02
_diffrn_reflns_theta_max 25.02
_diffrn_reflns_theta_min 3.12
_diffrn_standards_decay_% 4.5
_diffrn_standards_interval_time 60
_diffrn_standards_number 3
_exptl_absorpt_coefficient_mu 9.033
_exptl_absorpt_correction_T_max .125
_exptl_absorpt_correction_T_min .039
_exptl_absorpt_correction_type '\y scan'
_exptl_absorpt_process_details '(XEMP; Siemens, 1990)'
_exptl_crystal_colour colourless
_exptl_crystal_density_diffrn 2.207
_exptl_crystal_density_meas ?
_exptl_crystal_description prism
_exptl_crystal_F_000 1560
_exptl_crystal_size_max .34
_exptl_crystal_size_mid .30
_exptl_crystal_size_min .23
_refine_diff_density_max 2.435
_refine_diff_density_min -1.923
_refine_ls_extinction_method none
_refine_ls_goodness_of_fit_ref .977
_refine_ls_hydrogen_treatment constr
_refine_ls_matrix_type full
_refine_ls_number_parameters 658
_refine_ls_number_reflns 8863
_refine_ls_number_restraints 40
_refine_ls_restrained_S_all .975
_refine_ls_R_factor_all .086
_refine_ls_R_factor_gt .049
_refine_ls_shift/su_max .001
_refine_ls_shift/su_mean .000
_refine_ls_structure_factor_coef Fsqd
_refine_ls_weighting_details 'calc w = 1/[\s^2^(Fo^2^)+(0.0493P)^2^] where P = (Fo^2^+2Fc^2^)/3'
_refine_ls_weighting_scheme calc
_refine_ls_wR_factor_ref .104
_reflns_number_gt 6194
_reflns_number_total 8863
_reflns_threshold_expression I>2\s(I)
_cod_data_source_file qa0390.cif
_cod_data_source_block I
_cod_depositor_comments
;
The following automatic conversions were performed:
'_symmetry_cell_setting' value 'Triclinic' changed to 'triclinic'
according to '/home/saulius/struct/CIF-dictionaries/cif_core.dic'
dictionary named 'cif_core.dic' version 2.4.1 from 2010-06-29.

Automatic conversion script
Id: cif_fix_enum 1527 2010-12-29 10:47:43Z saulius 

The following automatic conversions were performed:

'_symmetry_cell_setting' value 'Triclinic' changed to 'triclinic'
according to /home/saulius/struct/CIF-dictionaries/cif_core.dic
dictionary named 'cif_core.dic' version 2.4.1 from 2010-06-29.

Automatic conversion script
Id: cif_fix_values 1715 2011-07-08 13:25:40Z adriana 

The following automatic conversions were performed:

'_exptl_crystal_density_meas' value 'not measured' was changed to '?'
- the value is perceived as not measured.

Automatic conversion script
Id: cif_fix_values 3008 2015-01-20 13:52:24Z robertas 
;
_cod_database_code 2011534
_cod_database_fobs_code 2011534

loop_
_symmetry_equiv_pos_as_xyz
'x, y, z'
'-x, -y, -z'

loop_
_atom_site_label
_atom_site_fract_x
_atom_site_fract_y
_atom_site_fract_z
_atom_site_U_iso_or_equiv
_atom_site_adp_type
_atom_site_calc_flag
_atom_site_refinement_flags
_atom_site_occupancy
_atom_site_disorder_assembly
_atom_site_disorder_group
_atom_site_type_symbol
Au1 .01597(4) .53497(4) .13997(2) .02311(12) Uani d . 1 . . Au
Au2 -.15015(4) .51505(4) .01107(3) .02507(12) Uani d . 1 . . Au
Au3 .25340(4) .86948(4) .39366(3) .02417(12) Uani d . 1 . . Au
P1 -.1287(2) .6986(2) .09338(16) .0206(6) Uani d . 1 . . P
P2 -.2138(2) .6919(3) -.07028(17) .0234(7) Uani d . 1 . . P
P3 .1508(3) .3723(2) .22389(17) .0246(7) Uani d . 1 . . P
Cl1 .0671(2) .9926(3) .35046(19) .0356(7) Uani d . 1 . . Cl
Cl2 -.1161(3) .3360(3) .09273(19) .0395(8) Uani d . 1 . . Cl
F1 .1882(7) .8070(7) .5991(4) .055(2) Uani d . 1 . . F
F2 .2133(7) .8831(8) .7164(4) .069(3) Uani d . 1 . . F
F3 .3106(7) 1.0410(8) .6708(5) .073(3) Uani d . 1 . . F
F4 .3902(8) 1.1159(7) .5074(5) .065(3) Uani d . 1 . . F
F5 .3665(7) 1.0388(6) .3888(4) .047(2) Uani d . 1 . . F
F6 .3599(6) .6419(7) .5545(4) .060(2) Uani d . 1 . . F
F7 .5756(6) .5058(7) .5979(5) .061(2) Uani d . 1 . . F
F8 .7497(6) .5548(7) .4952(5) .067(3) Uani d . 1 . . F
F9 .7041(6) .7395(8) .3494(5) .064(2) Uani d . 1 . . F
F10 .4867(6) .8785(6) .3044(4) .0449(19) Uani d . 1 . . F
F11 .2678(6) .9713(6) .1821(4) .0451(19) Uani d . 1 . . F
F12 .2481(7) .9038(7) .0575(4) .056(2) Uani d . 1 . . F
F13 .1957(7) .7217(7) .0997(5) .060(2) Uani d . 1 . . F
F14 .1714(7) .6010(7) .2725(6) .059(2) Uani d . 1 . . F
F15 .2001(6) .6635(6) .3997(4) .0450(19) Uani d . 1 . . F
C1 -.1589(10) .7694(9) -.0269(6) .025(3) Uani d . 1 . . C
H1A -.0872 .7799 -.0551 .030 Uiso calc R 1 . . H
H1B -.2174 .8408 -.0417 .030 Uiso calc R 1 . . H
C2 -.1677(9) .7309(9) -.1835(6) .022(2) Uani d . 1 . . C
H2A -.2258 .7981 -.2234 .026 Uiso calc R 1 . . H
H2B -.0929 .7446 -.1847 .026 Uiso calc R 1 . . H
C11 -.2638(9) .6876(8) .1409(6) .021(2) Uani d D 1 . . C
C12 -.3612(9) .7786(10) .1180(7) .034(3) Uani d D 1 . . C
H12 -.3580 .8456 .0750 .041 Uiso calc R 1 . . H
C13 -.4637(10) .7705(13) .1588(8) .050(4) Uani d D 1 . . C
H13 -.5306 .8322 .1431 .060 Uiso calc R 1 . . H
C14 -.4682(11) .6735(10) .2216(7) .046(4) Uani d D 1 . . C
H14 -.5380 .6689 .2496 .055 Uiso calc R 1 . . H
C15 -.3719(11) .5829(11) .2441(7) .041(3) Uani d D 1 . . C
H15 -.3757 .5162 .2875 .049 Uiso calc R 1 . . H
C16 -.2689(10) .5891(11) .2032(7) .040(3) Uani d D 1 . . C
H16 -.2031 .5266 .2176 .048 Uiso calc R 1 . . H
C21 -.1004(8) .7912(9) .1302(6) .027(3) Uani d D 1 . . C
C22 -.0871(9) .8858(10) .0724(7) .036(3) Uani d D 1 . . C
H22 -.0880 .9033 .0104 .043 Uiso calc R 1 . . H
C23 -.0721(10) .9573(11) .1053(9) .047(4) Uani d D 1 . . C
H23 -.0636 1.0236 .0653 .056 Uiso calc R 1 . . H
C24 -.0696(10) .9314(12) .1948(8) .052(4) Uani d D 1 . . C
H24 -.0578 .9791 .2169 .063 Uiso calc R 1 . . H
C25 -.0840(13) .8377(14) .2518(9) .066(5) Uani d D 1 . . C
H25 -.0845 .8211 .3137 .080 Uiso calc R 1 . . H
C26 -.0979(10) .7655(12) .2204(7) .043(4) Uani d D 1 . . C
H26 -.1057 .6991 .2609 .052 Uiso calc R 1 . . H
C31 -.3705(10) .7486(8) -.0815(6) .026(3) Uani d D 1 . . C
C32 -.4241(10) .8563(10) -.1314(6) .036(3) Uani d D 1 . . C
H32 -.3785 .9015 -.1600 .043 Uiso calc R 1 . . H
C33 -.5441(10) .8991(11) -.1400(7) .046(4) Uani d D 1 . . C
H33 -.5809 .9735 -.1739 .055 Uiso calc R 1 . . H
C34 -.6087(11) .8336(10) -.0995(8) .051(4) Uani d D 1 . . C
H34 -.6909 .8629 -.1061 .061 Uiso calc R 1 . . H
C35 -.5575(11) .7257(12) -.0492(8) .048(4) Uani d D 1 . . C
H35 -.6040 .6812 -.0217 .057 Uiso calc R 1 . . H
C36 -.4365(10) .6823(11) -.0390(8) .041(3) Uani d D 1 . . C
H36 -.4000 .6084 -.0034 .049 Uiso calc R 1 . . H
C51 .1060(10) .3188(8) .3349(6) .029(3) Uani d D 1 . . C
C52 .0826(14) .3824(12) .3817(8) .091(7) Uani d D 1 . . C
H52 .0949 .4500 .3576 .110 Uiso calc R 1 . . H
C53 .0407(17) .3451(15) .4650(9) .113(9) Uani d D 1 . . C
H53 .0256 .3875 .4984 .136 Uiso calc R 1 . . H
C54 .0209(15) .2505(11) .4994(8) .066(5) Uani d D 1 . . C
H54 -.0105 .2283 .5556 .079 Uiso calc R 1 . . H
C55 .0451(10) .1859(11) .4549(7) .040(3) Uani d D 1 . . C
H55 .0345 .1176 .4806 .048 Uiso calc R 1 . . H
C56 .0853(9) .2218(9) .3720(6) .027(3) Uani d D 1 . . C
H56 .0993 .1787 .3393 .032 Uiso calc R 1 . . H
C61 .2948(9) .3764(8) .2336(7) .030(3) Uani d D 1 . . C
C62 .3756(10) .2916(10) .2976(9) .057(4) Uani d D 1 . . C
H62 .3540 .2332 .3395 .068 Uiso calc R 1 . . H
C63 .4873(13) .2922(14) .3004(12) .089(7) Uani d D 1 . . C
H63 .5421 .2337 .3451 .107 Uiso calc R 1 . . H
C64 .5225(14) .3734(13) .2416(11) .085(7) Uani d D 1 . . C
H64 .6010 .3712 .2435 .102 Uiso calc R 1 . . H
C65 .4420(12) .4579(13) .1797(10) .057(4) Uani d D 1 . . C
H65 .4643 .5167 .1392 .069 Uiso calc R 1 . . H
C66 .3286(10) .4605(11) .1745(7) .042(4) Uani d D 1 . . C
H66 .2739 .5200 .1302 .050 Uiso calc R 1 . . H
C71 .2737(9) .9219(11) .4894(7) .032(3) Uani d . 1 . . C
C72 .2375(11) .8837(11) .5743(7) .038(3) Uani d . 1 . . C
C73 .2475(10) .9231(12) .6356(7) .044(4) Uani d . 1 . . C
C74 .3006(11) .9998(13) .6116(9) .049(4) Uani d . 1 . . C
C75 .3394(11) 1.0391(13) .5306(9) .050(4) Uani d . 1 . . C
C76 .3276(11) .9982(10) .4704(7) .033(3) Uani d . 1 . . C
C81 .4158(9) .7653(9) .4284(7) .024(3) Uani d . 1 . . C
C82 .4456(10) .6677(11) .5010(7) .035(3) Uani d . 1 . . C
C83 .5545(11) .5988(11) .5267(8) .042(3) Uani d . 1 . . C
C84 .6413(11) .6226(12) .4737(9) .045(4) Uani d . 1 . . C
C85 .6165(11) .7156(12) .4003(8) .042(3) Uani d . 1 . . C
C86 .5059(11) .7872(10) .3789(7) .030(3) Uani d . 1 . . C
C91 .2382(9) .8167(10) .2974(7) .028(3) Uani d . 1 . . C
C92 .2448(9) .8774(10) .2082(7) .027(3) Uani d . 1 . . C
C93 .2347(10) .8433(11) .1422(7) .034(3) Uani d . 1 . . C
C94 .2117(10) .7511(11) .1650(8) .036(3) Uani d . 1 . . C
C95 .1985(10) .6904(11) .2509(9) .038(3) Uani d . 1 . . C
C96 .2139(10) .7255(10) .3149(8) .030(3) Uani d . 1 . . C

loop_
_atom_site_aniso_label
_atom_site_aniso_U_11
_atom_site_aniso_U_22
_atom_site_aniso_U_33
_atom_site_aniso_U_12
_atom_site_aniso_U_13
_atom_site_aniso_U_23
Au1 .0228(2) .0221(3) .0202(2) -.0030(2) -.00062(17) -.00736(19)
Au2 .0297(3) .0230(3) .0211(2) -.0098(2) .00228(18) -.00672(19)
Au3 .0255(2) .0218(3) .0251(2) -.0055(2) -.00009(18) -.0109(2)
P1 .0208(15) .0228(18) .0178(12) -.0065(13) .0032(11) -.0085(12)
P2 .0246(15) .0256(19) .0205(13) -.0084(14) .0023(12) -.0097(13)
P3 .0303(17) .0194(18) .0212(13) -.0035(14) -.0044(12) -.0080(13)
Cl1 .0286(16) .035(2) .0449(16) .0017(14) -.0045(13) -.0255(15)
Cl2 .0371(17) .0253(19) .0451(16) -.0115(15) .0031(14) -.0028(14)
F1 .054(5) .071(7) .041(4) -.028(5) .007(4) -.019(4)
F2 .059(5) .110(9) .034(4) -.012(5) .007(4) -.037(5)
F3 .076(6) .085(7) .068(5) .010(5) -.022(5) -.065(5)
F4 .079(6) .060(7) .077(5) -.026(5) -.013(5) -.042(5)
F5 .066(5) .041(5) .042(4) -.023(4) .007(4) -.021(4)
F6 .041(5) .059(6) .043(4) -.012(4) .012(4) .009(4)
F7 .049(5) .041(6) .052(4) .000(4) -.001(4) .010(4)
F8 .026(4) .051(6) .090(6) .013(4) -.002(4) -.014(5)
F9 .034(4) .072(7) .075(5) -.016(5) .017(4) -.023(5)
F10 .043(4) .041(5) .045(4) -.014(4) .012(3) -.013(4)
F11 .064(5) .030(5) .035(4) -.023(4) -.005(3) .001(3)
F12 .066(5) .055(6) .028(3) -.001(5) -.004(4) -.013(4)
F13 .051(5) .079(7) .068(5) -.003(5) -.009(4) -.061(5)
F14 .069(6) .034(5) .103(6) -.026(5) .022(5) -.051(5)
F15 .059(5) .032(5) .045(4) -.021(4) .029(4) -.016(4)
C1 .033(6) .027(7) .012(5) -.009(6) .002(4) -.006(5)
C2 .028(6) .025(7) .015(5) -.012(5) .006(4) -.009(5)
C11 .024(6) .021(7) .020(5) -.010(5) .006(4) -.009(5)
C12 .025(6) .038(9) .032(6) -.005(6) .000(5) -.011(6)
C13 .031(8) .075(13) .055(8) -.011(8) .011(6) -.043(9)
C14 .034(8) .072(12) .046(7) -.024(8) .023(6) -.036(8)
C15 .048(8) .041(9) .040(7) -.028(8) .017(6) -.014(7)
C16 .045(8) .038(9) .039(7) -.019(7) .014(6) -.014(6)
C21 .016(6) .037(8) .034(6) -.013(6) .002(5) -.019(6)
C22 .047(8) .036(9) .037(6) -.017(7) -.002(6) -.022(6)
C23 .039(8) .033(9) .070(9) -.006(7) -.012(7) -.025(8)
C24 .026(7) .077(13) .077(10) -.003(8) .005(7) -.064(10)
C25 .065(11) .109(17) .049(8) -.026(11) -.001(8) -.055(11)
C26 .034(7) .075(12) .030(6) -.025(8) .012(5) -.025(7)
C31 .028(6) .024(7) .028(5) -.009(6) .006(5) -.013(5)
C32 .038(7) .031(8) .029(6) -.009(6) .009(5) -.004(6)
C33 .029(7) .039(10) .044(7) .012(7) -.011(6) -.008(7)
C34 .024(7) .071(13) .049(8) .006(8) -.005(6) -.031(8)
C35 .043(8) .053(11) .047(7) -.021(8) .008(7) -.017(8)
C36 .037(8) .038(9) .043(7) -.013(7) .008(6) -.013(6)
C51 .039(7) .029(8) .017(5) -.010(6) -.004(5) -.009(5)
C52 .21(2) .055(12) .033(7) -.066(14) .046(10) -.029(8)
C53 .23(3) .088(18) .054(10) -.069(18) .050(13) -.054(11)
C54 .110(14) .041(11) .030(7) -.019(10) .024(8) -.007(7)
C55 .035(7) .034(9) .035(6) -.004(7) .004(6) -.006(6)
C56 .031(6) .016(7) .032(6) -.009(6) .008(5) -.008(5)
C61 .025(6) .030(8) .045(7) -.016(6) .001(5) -.021(6)
C62 .045(9) .020(8) .091(10) -.002(7) -.044(8) -.008(8)
C63 .063(12) .041(12) .147(18) .020(10) -.068(12) -.040(13)
C64 .030(9) .086(17) .159(19) .008(10) -.019(11) -.084(16)
C65 .055(10) .067(13) .088(11) -.043(10) .025(9) -.053(10)
C66 .043(8) .052(10) .037(7) -.016(7) -.008(6) -.023(7)
C71 .020(6) .042(9) .032(6) .004(6) -.010(5) -.022(6)
C72 .037(8) .035(9) .031(6) .003(7) -.007(6) -.014(6)
C73 .022(7) .062(11) .030(6) .009(7) -.008(5) -.018(7)
C74 .036(8) .078(12) .048(8) -.006(8) -.008(6) -.049(9)
C75 .036(8) .057(11) .058(9) -.004(8) -.010(7) -.032(8)
C76 .041(7) .021(7) .037(6) -.003(6) -.005(6) -.016(6)
C81 .025(6) .014(7) .034(6) -.006(5) .003(5) -.011(5)
C82 .033(7) .038(9) .034(6) -.022(7) .002(6) -.008(6)
C83 .043(8) .023(8) .039(7) -.004(7) -.007(6) .003(6)
C84 .031(8) .050(10) .051(8) -.006(7) -.004(6) -.022(8)
C85 .035(8) .051(10) .047(7) -.017(7) .017(6) -.024(7)
C86 .042(8) .019(7) .029(6) -.011(6) -.002(5) -.008(5)
C91 .023(6) .028(8) .028(6) -.007(6) .000(5) -.009(5)
C92 .018(6) .022(7) .037(6) -.004(5) .005(5) -.010(6)
C93 .034(7) .033(8) .034(6) .000(6) -.002(5) -.020(6)
C94 .033(7) .042(9) .046(7) -.007(7) .003(6) -.035(7)
C95 .019(6) .040(9) .067(8) -.009(6) .011(6) -.036(8)
C96 .026(7) .018(7) .048(7) -.009(6) .012(5) -.018(6)

loop_
_atom_type_symbol
_atom_type_description
_atom_type_scat_dispersion_real
_atom_type_scat_dispersion_imag
_atom_type_scat_source
C C .0033 .0016 'International Tables Vol C Tables 4.2.6.8 and 6.1.1.4'
H H .0000 .0000 'International Tables Vol C Tables 4.2.6.8 and 6.1.1.4'
F F .0171 .0103 'International Tables Vol C Tables 4.2.6.8 and 6.1.1.4'
P P .1023 .0942 'International Tables Vol C Tables 4.2.6.8 and 6.1.1.4'
Au Au -2.0133 8.8022 'International Tables Vol C Tables 4.2.6.8 and 6.1.1.4'
Cl Cl .1484 .1585 'International Tables Vol C Tables 4.2.6.8 and 6.1.1.4'

loop_
_geom_angle_atom_site_label_1
_geom_angle_atom_site_label_2
_geom_angle_atom_site_label_3
_geom_angle_site_symmetry_1
_geom_angle_site_symmetry_3
_geom_angle
_geom_angle_publ_flag
P3 Au1 P1 . . 164.40(9) y
P3 Au1 Au2 . 2_565 80.43(8) y
P1 Au1 Au2 . 2_565 114.89(7) y
P3 Au1 Au2 . . 112.15(8) y
P1 Au1 Au2 . . 77.84(8) y
Au2 Au1 Au2 2_565 . 68.96(4) y
P2 Au2 Cl2 . . 170.67(11) y
P2 Au2 Au1 . 2_565 93.89(8) y
Cl2 Au2 Au1 . 2_565 89.63(9) y
P2 Au2 Au1 . . 92.77(8) y
Cl2 Au2 Au1 . . 94.03(9) y
Au1 Au2 Au1 2_565 . 111.04(4) y
C81 Au3 C91 . . 89.1(4) y
C81 Au3 C71 . . 89.6(4) y
C91 Au3 C71 . . 178.3(4) y
C81 Au3 Cl1 . . 178.6(3) y
C91 Au3 Cl1 . . 90.6(3) y
C71 Au3 Cl1 . . 90.8(3) y
C11 P1 C21 . . 102.0(4) ?
C11 P1 C1 . . 107.5(5) ?
C21 P1 C1 . . 105.9(5) ?
C11 P1 Au1 . . 112.2(3) ?
C21 P1 Au1 . . 113.7(3) ?
C1 P1 Au1 . . 114.6(4) ?
C31 P2 C2 . . 106.0(5) ?
C31 P2 C1 . . 106.3(5) ?
C2 P2 C1 . . 103.0(5) ?
C31 P2 Au2 . . 113.2(3) ?
C2 P2 Au2 . . 113.3(4) ?
C1 P2 Au2 . . 114.1(3) ?
C61 P3 C51 . . 107.3(5) ?
C61 P3 C2 . 2_565 105.1(5) ?
C51 P3 C2 . 2_565 104.8(5) ?
C61 P3 Au1 . . 114.9(4) ?
C51 P3 Au1 . . 109.9(4) ?
C2 P3 Au1 2_565 . 114.2(3) ?
F14 F14 C95 1 . 0(10) ?
P1 C1 P2 . . 110.0(6) ?
P1 C1 H1A . . 109.7 ?
P2 C1 H1A . . 109.7 ?
P1 C1 H1B . . 109.7 ?
P2 C1 H1B . . 109.7 ?
H1A C1 H1B . . 108.2 ?
P3 C2 P2 2_565 . 111.8(6) ?
P3 C2 H2A 2_565 . 109.3 ?
P2 C2 H2A . . 109.3 ?
P3 C2 H2B 2_565 . 109.3 ?
P2 C2 H2B . . 109.3 ?
H2A C2 H2B . . 107.9 ?
C16 C11 C12 . . 120.3(11) ?
C16 C11 P1 . . 119.9(8) ?
C12 C11 P1 . . 119.8(8) ?
C11 C12 C13 . . 119.4(11) ?
C11 C12 H12 . . 120.3 ?
C13 C12 H12 . . 120.3 ?
C14 C13 C12 . . 120.4(12) ?
C14 C13 H13 . . 119.8 ?
C12 C13 H13 . . 119.8 ?
C13 C14 C15 . . 120.4(12) ?
C13 C14 H14 . . 119.8 ?
C15 C14 H14 . . 119.8 ?
C14 C15 C16 . . 120.1(12) ?
C14 C15 H15 . . 120.0 ?
C16 C15 H15 . . 120.0 ?
C11 C16 C15 . . 119.4(12) ?
C11 C16 H16 . . 120.3 ?
C15 C16 H16 . . 120.3 ?
C22 C21 C26 . . 120.0(11) ?
C22 C21 P1 . . 122.4(7) ?
C26 C21 P1 . . 117.4(9) ?
C21 C22 C23 . . 119.5(10) ?
C21 C22 H22 . . 120.2 ?
C23 C22 H22 . . 120.2 ?
C24 C23 C22 . . 120.2(12) ?
C24 C23 H23 . . 119.9 ?
C22 C23 H23 . . 119.9 ?
C25 C24 C23 . . 120.0(13) ?
C25 C24 H24 . . 120.0 ?
C23 C24 H24 . . 120.0 ?
C24 C25 C26 . . 120.5(12) ?
C24 C25 H25 . . 119.7 ?
C26 C25 H25 . . 119.7 ?
C21 C26 C25 . . 119.7(12) ?
C21 C26 H26 . . 120.2 ?
C25 C26 H26 . . 120.2 ?
C32 C31 C36 . . 120.2(12) ?
C32 C31 P2 . . 120.6(8) ?
C36 C31 P2 . . 119.2(8) ?
C31 C32 C33 . . 120.4(11) ?
C31 C32 H32 . . 119.8 ?
C33 C32 H32 . . 119.8 ?
C34 C33 C32 . . 119.4(12) ?
C34 C33 H33 . . 120.3 ?
C32 C33 H33 . . 120.3 ?
C33 C34 C35 . . 121.5(13) ?
C33 C34 H34 . . 119.2 ?
C35 C34 H34 . . 119.2 ?
C34 C35 C36 . . 119.5(12) ?
C34 C35 H35 . . 120.3 ?
C36 C35 H35 . . 120.3 ?
C31 C36 C35 . . 119.1(12) ?
C31 C36 H36 . . 120.4 ?
C35 C36 H36 . . 120.4 ?
C52 C51 C56 . . 118.9(11) ?
C52 C51 P3 . . 117.8(8) ?
C56 C51 P3 . . 123.0(7) ?
C51 C52 C53 . . 118.4(13) ?
C51 C52 H52 . . 120.8 ?
C53 C52 H52 . . 120.8 ?
C54 C53 C52 . . 121.4(13) ?
C54 C53 H53 . . 119.3 ?
C52 C53 H53 . . 119.3 ?
C53 C54 C55 . . 121.0(13) ?
C53 C54 H54 . . 119.5 ?
C55 C54 H54 . . 119.5 ?
C54 C55 C56 . . 118.4(12) ?
C54 C55 H55 . . 120.8 ?
C56 C55 H55 . . 120.8 ?
C55 C56 C51 . . 121.7(10) ?
C55 C56 H56 . . 119.1 ?
C51 C56 H56 . . 119.1 ?
C66 C61 C62 . . 118.8(11) ?
C66 C61 P3 . . 121.0(8) ?
C62 C61 P3 . . 120.0(9) ?
C63 C62 C61 . . 119.5(13) ?
C63 C62 H62 . . 120.3 ?
C61 C62 H62 . . 120.3 ?
C64 C63 C62 . . 122.4(14) ?
C64 C63 H63 . . 118.8 ?
C62 C63 H63 . . 118.8 ?
C63 C64 C65 . . 117.9(15) ?
C63 C64 H64 . . 121.0 ?
C65 C64 H64 . . 121.0 ?
C64 C65 C66 . . 121.5(14) ?
C64 C65 H65 . . 119.2 ?
C66 C65 H65 . . 119.2 ?
C65 C66 C61 . . 119.8(12) ?
C65 C66 H66 . . 120.1 ?
C61 C66 H66 . . 120.1 ?
C76 C71 C72 . . 116.2(10) ?
C76 C71 Au3 . . 119.9(8) ?
C72 C71 Au3 . . 123.9(10) ?
F1 C72 C73 . . 117.1(11) ?
F1 C72 C71 . . 120.0(11) ?
C73 C72 C71 . . 122.9(13) ?
F2 C73 C74 . . 121.5(12) ?
F2 C73 C72 . . 120.8(14) ?
C74 C73 C72 . . 117.5(12) ?
C75 C74 F3 . . 118.7(14) ?
C75 C74 C73 . . 122.5(12) ?
F3 C74 C73 . . 118.8(12) ?
C74 C75 F4 . . 121.8(12) ?
C74 C75 C76 . . 118.5(14) ?
F4 C75 C76 . . 119.7(13) ?
F5 C76 C71 . . 119.6(9) ?
F5 C76 C75 . . 118.0(12) ?
C71 C76 C75 . . 122.3(12) ?
C86 C81 C82 . . 114.8(11) ?
C86 C81 Au3 . . 121.0(9) ?
C82 C81 Au3 . . 124.2(8) ?
C83 C82 F6 . . 117.2(11) ?
C83 C82 C81 . . 124.8(11) ?
F6 C82 C81 . . 117.8(11) ?
F7 C83 C82 . . 120.9(12) ?
F7 C83 C84 . . 120.7(12) ?
C82 C83 C84 . . 118.2(12) ?
F8 C84 C85 . . 120.6(12) ?
F8 C84 C83 . . 120.0(13) ?
C85 C84 C83 . . 119.4(13) ?
C84 C85 F9 . . 118.8(12) ?
C84 C85 C86 . . 121.0(12) ?
F9 C85 C86 . . 120.2(12) ?
F10 C86 C81 . . 120.2(11) ?
F10 C86 C85 . . 118.1(11) ?
C81 C86 C85 . . 121.6(11) ?
C96 C91 C92 . . 115.1(10) ?
C96 C91 Au3 . . 123.4(8) ?
C92 C91 Au3 . . 121.4(9) ?
F11 C92 C91 . . 120.6(10) ?
F11 C92 C93 . . 117.0(10) ?
C91 C92 C93 . . 122.3(12) ?
C94 C93 F12 . . 122.0(10) ?
C94 C93 C92 . . 119.0(11) ?
F12 C93 C92 . . 119.0(12) ?
C93 C94 F13 . . 118.5(11) ?
C93 C94 C95 . . 121.5(11) ?
F13 C94 C95 . . 119.9(12) ?
F14 C95 F14 1 . .0(11) ?
F14 C95 C94 1 . 121.1(11) ?
F14 C95 C94 . . 121.1(11) ?
F14 C95 C96 1 . 121.5(12) ?
F14 C95 C96 . . 121.5(12) ?
C94 C95 C96 . . 117.4(12) ?
C91 C96 F15 . . 119.5(10) ?
C91 C96 C95 . . 124.5(11) ?
F15 C96 C95 . . 116.0(11) ?

loop_
_geom_bond_atom_site_label_1
_geom_bond_atom_site_label_2
_geom_bond_site_symmetry_2
_geom_bond_distance
_geom_bond_publ_flag
Au1 P3 . 2.307(3) y
Au1 P1 . 2.307(3) y
Au1 Au2 2_565 3.1037(15) y
Au1 Au2 . 3.1850(14) y
Au2 P2 . 2.237(3) y
Au2 Cl2 . 2.285(3) y
Au2 Au1 2_565 3.1037(15) y
Au3 C81 . 2.014(11) y
Au3 C91 . 2.065(10) y
Au3 C71 . 2.071(10) y
Au3 Cl1 . 2.330(3) y
P1 C11 . 1.805(10) ?
P1 C21 . 1.806(11) ?
P1 C1 . 1.825(9) ?
P2 C31 . 1.812(11) ?
P2 C2 . 1.828(9) ?
P2 C1 . 1.845(10) ?
P3 C61 . 1.795(11) ?
P3 C51 . 1.803(10) ?
P3 C2 2_565 1.818(10) ?
F1 C72 . 1.334(15) ?
F2 C73 . 1.321(14) ?
F3 C74 . 1.365(13) ?
F4 C75 . 1.349(16) ?
F5 C76 . 1.356(13) ?
F6 C82 . 1.369(13) ?
F7 C83 . 1.337(14) ?
F8 C84 . 1.336(15) ?
F9 C85 . 1.360(14) ?
F10 C86 . 1.350(13) ?
F11 C92 . 1.360(13) ?
F12 C93 . 1.346(13) ?
F13 C94 . 1.355(12) ?
F14 C95 . 1.336(14) ?
F15 C96 . 1.355(13) ?
C1 H1A . .9900 ?
C1 H1B . .9900 ?
C2 P3 2_565 1.818(10) ?
C2 H2A . .9900 ?
C2 H2B . .9900 ?
C11 C16 . 1.393(13) ?
C11 C12 . 1.393(12) ?
C12 C13 . 1.397(13) ?
C12 H12 . .9500 ?
C13 C14 . 1.378(14) ?
C13 H13 . .9500 ?
C14 C15 . 1.383(14) ?
C14 H14 . .9500 ?
C15 C16 . 1.400(13) ?
C15 H15 . .9500 ?
C16 H16 . .9500 ?
C21 C22 . 1.364(13) ?
C21 C26 . 1.382(11) ?
C22 C23 . 1.409(14) ?
C22 H22 . .9500 ?
C23 C24 . 1.370(14) ?
C23 H23 . .9500 ?
C24 C25 . 1.356(15) ?
C24 H24 . .9500 ?
C25 C26 . 1.397(15) ?
C25 H25 . .9500 ?
C26 H26 . .9500 ?
C31 C32 . 1.379(13) ?
C31 C36 . 1.389(13) ?
C32 C33 . 1.387(14) ?
C32 H32 . .9500 ?
C33 C34 . 1.362(14) ?
C33 H33 . .9500 ?
C34 C35 . 1.378(14) ?
C34 H34 . .9500 ?
C35 C36 . 1.398(14) ?
C35 H35 . .9500 ?
C36 H36 . .9500 ?
C51 C52 . 1.381(13) ?
C51 C56 . 1.381(12) ?
C52 C53 . 1.387(15) ?
C52 H52 . .9500 ?
C53 C54 . 1.345(16) ?
C53 H53 . .9500 ?
C54 C55 . 1.362(14) ?
C54 H54 . .9500 ?
C55 C56 . 1.372(13) ?
C55 H55 . .9500 ?
C56 H56 . .9500 ?
C61 C66 . 1.378(13) ?
C61 C62 . 1.378(13) ?
C62 C63 . 1.368(16) ?
C62 H62 . .9500 ?
C63 C64 . 1.357(17) ?
C63 H63 . .9500 ?
C64 C65 . 1.359(16) ?
C64 H64 . .9500 ?
C65 C66 . 1.379(15) ?
C65 H65 . .9500 ?
C66 H66 . .9500 ?
C71 C76 . 1.376(17) ?
C71 C72 . 1.382(16) ?
C72 C73 . 1.376(17) ?
C73 C74 . 1.37(2) ?
C74 C75 . 1.345(19) ?
C75 C76 . 1.382(16) ?
C81 C86 . 1.368(15) ?
C81 C82 . 1.382(16) ?
C82 C83 . 1.349(17) ?
C83 C84 . 1.369(18) ?
C84 C85 . 1.351(19) ?
C85 C86 . 1.374(17) ?
C91 C96 . 1.354(16) ?
C91 C92 . 1.388(14) ?
C92 C93 . 1.393(15) ?
C93 C94 . 1.345(17) ?
C94 C95 . 1.362(17) ?
C95 F14 1 1.336(14) ?
C95 C96 . 1.392(15) ?

loop_
_geom_hbond_atom_site_label_D
_geom_hbond_atom_site_label_H
_geom_hbond_atom_site_label_A
_geom_hbond_site_symmetry_A
_geom_hbond_distance_DH
_geom_hbond_distance_HA
_geom_hbond_distance_DA
_geom_hbond_angle_DHA
C32 H32 F11 2_575 .95 2.51 3.412(14) 158.5
C52 H52 F14 1 .95 2.50 3.417(17) 163.4
